data_4131696
loop_
_publ_author_name
'Bag, Prasenjit'
'Porzelt, Amelie'
'Altmann, Philipp J.'
'Inoue, Shigeyoshi'

_publ_section_title
;
 A Stable Neutral Compound with an Aluminum-Aluminum Double Bond.
;
_journal_issue 41
_journal_name_full 'Journal of the American Chemical Society'
_journal_page_first 14384
_journal_page_last 14387
_journal_paper_doi 10.1021/jacs.7b08890
_journal_volume 139
_journal_year 2017
_chemical_compound_source 'see text'
_chemical_formula_moiety 'C40 H82 Al2 N4 Si2'
_chemical_formula_sum 'C40 H82 Al2 N4 Si2'
_chemical_formula_weight 729.24
_space_group_IT_number 2
_space_group_name_Hall '-P 1'
_space_group_name_H-M_alt 'P -1'
_symmetry_cell_setting triclinic
_symmetry_Int_Tables_number 2
_symmetry_space_group_name_Hall '-P 1'
_symmetry_space_group_name_H-M 'P -1'
_atom_sites_solution_hydrogens geom
_cell_angle_alpha 99.203(2)
_cell_angle_beta 106.019(2)
_cell_angle_gamma 110.967(2)
_cell_formula_units_Z 1
_cell_length_a 9.5006(5)
_cell_length_b 11.8557(6)
_cell_length_c 11.8594(6)
_cell_measurement_reflns_used 9898
_cell_measurement_temperature 100
_cell_measurement_theta_max 25.7006
_cell_measurement_theta_min 2.2597
_cell_volume 1148.04(11)
_computing_cell_refinement 'SAINT (Bruker, 2014)'
_computing_data_collection 'APEX III Control Software (Bruker, 2015)'
_computing_data_reduction 'SAINT (Bruker, 2014)'
_computing_molecular_graphics 'PLATON (Spek, 2011)'
_computing_publication_material 'PLATON (Spek, 2011), enCIFer (Allen, 2014)'
_computing_structure_refinement 'SHELXL2014 (Sheldrick, 2014), SHELXLE (Huebschle, 2011)'
_computing_structure_solution 'SHELXT (Sheldrick, 2015)'
_diffrn_ambient_temperature 100
_diffrn_detector ' CMOS plate '
_diffrn_detector_area_resol_mean 16
_diffrn_measured_fraction_theta_full 0.999
_diffrn_measured_fraction_theta_max 0.999
_diffrn_measurement_device ' \k-geometry diffractometer '
_diffrn_measurement_device_type ' Bruker Photon CMOS '
_diffrn_measurement_method ' phi- and omega-rotation '
_diffrn_radiation_monochromator 'Helios optic'
_diffrn_radiation_probe x-ray
_diffrn_radiation_source 'TXS rotating anode'
_diffrn_radiation_type MoK\a
_diffrn_radiation_wavelength 0.71073
_diffrn_reflns_av_R_equivalents 0.0459
_diffrn_reflns_av_unetI/netI 0.0242
_diffrn_reflns_limit_h_max 11
_diffrn_reflns_limit_h_min -11
_diffrn_reflns_limit_k_max 14
_diffrn_reflns_limit_k_min -14
_diffrn_reflns_limit_l_max 14
_diffrn_reflns_limit_l_min -14
_diffrn_reflns_number 30467
_diffrn_reflns_reduction_process
;
;
_diffrn_reflns_theta_full 25.03
_diffrn_reflns_theta_max 25.03
_diffrn_reflns_theta_min 2.26
_exptl_absorpt_coefficient_mu 0.145
_exptl_absorpt_correction_T_max 0.7453
_exptl_absorpt_correction_T_min 0.6868
_exptl_absorpt_correction_type multi-scan
_exptl_absorpt_process_details 'SADABS 2014/5, Bruker, 2014'
_exptl_crystal_colour 'dark purple'
_exptl_crystal_density_diffrn 1.055
_exptl_crystal_density_method 'Not Measured'
_exptl_crystal_description fragment
_exptl_crystal_F_000 404
_exptl_crystal_size_max 0.125
_exptl_crystal_size_mid 0.119
_exptl_crystal_size_min 0.052
_refine_diff_density_max 0.723
_refine_diff_density_min -0.952
_refine_diff_density_rms 0.067
_refine_ls_extinction_method none
_refine_ls_goodness_of_fit_ref 1.050
_refine_ls_hydrogen_treatment constr
_refine_ls_matrix_type full
_refine_ls_number_parameters 328
_refine_ls_number_reflns 4051
_refine_ls_number_restraints 114
_refine_ls_restrained_S_all 1.172
_refine_ls_R_factor_all 0.0783
_refine_ls_R_factor_gt 0.0676
_refine_ls_shift/su_max 0.041
_refine_ls_shift/su_mean 0.001
_refine_ls_structure_factor_coef Fsqd
_refine_ls_weighting_details 'W=1/[\S^2^(FO^2^)+(0.0799P)^2^+2.1378P] WHERE P=(FO^2^+2FC^2^)/3'
_refine_ls_weighting_scheme calc
_refine_ls_wR_factor_gt 0.1693
_refine_ls_wR_factor_ref 0.1789
_reflns_number_gt 3488
_reflns_number_total 4051
_reflns_threshold_expression I>2\s(I)
_cod_data_source_file ja7b08890_si_004.cif
_cod_data_source_block 4
_cod_database_code 4131696

loop_
_space_group_symop_id
_space_group_symop_operation_xyz
1 x,y,z
2 -x,-y,-z

loop_
_atom_site_label
_atom_site_type_symbol
_atom_site_fract_x
_atom_site_fract_y
_atom_site_fract_z
_atom_site_U_iso_or_equiv
_atom_site_adp_type
_atom_site_occupancy
_atom_site_site_symmetry_order
_atom_site_calc_flag
_atom_site_refinement_flags_posn
_atom_site_refinement_flags_adp
_atom_site_refinement_flags_occupancy
_atom_site_disorder_assembly
_atom_site_disorder_group
Al1 Al 0.48898(12) 0.48682(8) 0.39525(7) 0.0353(3) Uani 1 1 d . . . . .
N1 N 0.5791(3) 0.7391(2) 0.33009(19) 0.0208(5) Uani 1 1 d . . . . .
N2 N 0.7807(2) 0.69081(19) 0.37001(19) 0.0187(5) Uani 1 1 d . . . . .
C1 C 0.6236(3) 0.6480(2) 0.3588(2) 0.0189(5) Uani 1 1 d . . . . .
C2 C 0.7082(3) 0.8392(2) 0.3249(2) 0.0231(6) Uani 1 1 d . . . . .
C3 C 0.8355(3) 0.8093(2) 0.3505(2) 0.0217(6) Uani 1 1 d . . . . .
C4 C 0.4160(3) 0.7310(3) 0.3178(3) 0.0340(7) Uani 1 1 d . . . . .
H4 H 0.3503 0.6431 0.3164 0.041 Uiso 1 1 calc R U . . .
C5 C 0.4251(5) 0.8173(5) 0.4313(5) 0.0786(16) Uani 1 1 d . . . . .
H5A H 0.4828 0.9054 0.4342 0.118 Uiso 1 1 calc R U . . .
H5B H 0.4828 0.8008 0.5044 0.118 Uiso 1 1 calc R U . . .
H5C H 0.3155 0.8016 0.4285 0.118 Uiso 1 1 calc R U . . .
C6 C 0.3303(4) 0.7481(4) 0.1988(4) 0.0532(10) Uani 1 1 d . . . . .
H6A H 0.3533 0.7063 0.1325 0.080 Uiso 1 1 calc R U . . .
H6B H 0.3682 0.8383 0.2056 0.080 Uiso 1 1 calc R U . . .
H6C H 0.2135 0.7109 0.1810 0.080 Uiso 1 1 calc R U . . .
C7 C 0.8744(3) 0.6158(3) 0.3978(3) 0.0301(7) Uani 1 1 d . . . . .
H7 H 0.7973 0.5337 0.4009 0.036 Uiso 1 1 calc R U . . .
C8 C 1.0065(5) 0.6774(4) 0.5240(3) 0.0543(10) Uani 1 1 d . . . . .
H8A H 1.0635 0.6240 0.5410 0.081 Uiso 1 1 calc R U . . .
H8B H 0.9582 0.6878 0.5858 0.081 Uiso 1 1 calc R U . . .
H8C H 1.0830 0.7602 0.5266 0.081 Uiso 1 1 calc R U . . .
C9 C 0.9343(4) 0.5840(3) 0.2964(3) 0.0450(9) Uani 1 1 d . . . . .
H9A H 0.8446 0.5496 0.2173 0.068 Uiso 1 1 calc R U . . .
H9B H 0.9770 0.5214 0.3103 0.068 Uiso 1 1 calc R U . . .
H9C H 1.0201 0.6606 0.2962 0.068 Uiso 1 1 calc R U . . .
C10 C 0.7001(4) 0.9550(3) 0.2946(3) 0.0414(8) Uani 1 1 d . . . . .
H10A H 0.6292 0.9323 0.2092 0.062 Uiso 1 1 calc R U . . .
H10B H 0.8088 1.0157 0.3063 0.062 Uiso 1 1 calc R U . . .
H10C H 0.6572 0.9929 0.3486 0.062 Uiso 1 1 calc R U . . .
C11 C 1.0030(4) 0.8860(3) 0.3587(3) 0.0357(7) Uani 1 1 d . . . . .
H11A H 1.0254 0.8440 0.2921 0.054 Uiso 1 1 calc R U . . .
H11B H 1.0802 0.8949 0.4376 0.054 Uiso 1 1 calc R U . . .
H11C H 1.0135 0.9697 0.3517 0.054 Uiso 1 1 calc R U . . .
Si1 Si 0.33124(13) 0.29249(12) 0.21781(10) 0.0187(3) Uani 0.737(3) 1 d D . P A 1
C12 C 0.2187(5) 0.1631(3) 0.2801(4) 0.0295(9) Uani 0.737(3) 1 d D . P A 1
H12A H 0.1309 0.0928 0.2118 0.044 Uiso 0.737(3) 1 calc R U P A 1
H12B H 0.1735 0.1972 0.3347 0.044 Uiso 0.737(3) 1 calc R U P A 1
H12C H 0.2939 0.1331 0.3257 0.044 Uiso 0.737(3) 1 calc R U P A 1
C13 C 0.4538(4) 0.2233(3) 0.1450(3) 0.0252(8) Uani 0.737(3) 1 d D U P A 1
C14 C 0.5212(6) 0.3017(5) 0.0650(4) 0.0443(10) Uani 0.737(3) 1 d D U P A 1
H14A H 0.6024 0.2782 0.0452 0.066 Uiso 0.737(3) 1 calc R U P A 1
H14B H 0.5711 0.3915 0.1097 0.066 Uiso 0.737(3) 1 calc R U P A 1
H14C H 0.4330 0.2851 -0.0109 0.066 Uiso 0.737(3) 1 calc R U P A 1
C15 C 0.3538(5) 0.0828(4) 0.0701(4) 0.0367(11) Uani 0.737(3) 1 d D U P A 1
H15A H 0.2639 0.0748 -0.0004 0.055 Uiso 0.737(3) 1 calc R U P A 1
H15B H 0.3110 0.0341 0.1220 0.055 Uiso 0.737(3) 1 calc R U P A 1
H15C H 0.4231 0.0504 0.0412 0.055 Uiso 0.737(3) 1 calc R U P A 1
C16 C 0.6000(6) 0.2312(6) 0.2421(5) 0.0463(15) Uani 0.737(3) 1 d D U P A 1
H16A H 0.6609 0.1975 0.2034 0.069 Uiso 0.737(3) 1 calc R U P A 1
H16B H 0.5658 0.1819 0.2963 0.069 Uiso 0.737(3) 1 calc R U P A 1
H16C H 0.6686 0.3195 0.2900 0.069 Uiso 0.737(3) 1 calc R U P A 1
C17 C 0.1619(4) 0.3082(3) 0.0919(3) 0.0257(8) Uani 0.737(3) 1 d D U P A 1
C18 C 0.0468(5) 0.3269(5) 0.1533(4) 0.0420(10) Uani 0.737(3) 1 d D U P A 1
H18A H -0.0315 0.3483 0.0985 0.063 Uiso 0.737(3) 1 calc R U P A 1
H18B H 0.1087 0.3956 0.2300 0.063 Uiso 0.737(3) 1 calc R U P A 1
H18C H -0.0108 0.2489 0.1710 0.063 Uiso 0.737(3) 1 calc R U P A 1
C19 C 0.2328(6) 0.4238(4) 0.0514(4) 0.0465(11) Uani 0.737(3) 1 d D U P A 1
H19A H 0.2864 0.4061 -0.0044 0.070 Uiso 0.737(3) 1 calc R U P A 1
H19B H 0.3118 0.4945 0.1233 0.070 Uiso 0.737(3) 1 calc R U P A 1
H19C H 0.1462 0.4456 0.0093 0.070 Uiso 0.737(3) 1 calc R U P A 1
C20 C 0.0647(7) 0.1879(6) -0.0176(5) 0.0420(15) Uani 0.737(3) 1 d D U P A 1
H20A H -0.0312 0.1930 -0.0701 0.063 Uiso 0.737(3) 1 calc R U P A 1
H20B H 0.0311 0.1140 0.0126 0.063 Uiso 0.737(3) 1 calc R U P A 1
H20C H 0.1324 0.1801 -0.0648 0.063 Uiso 0.737(3) 1 calc R U P A 1
Si1A Si 0.3638(3) 0.3415(3) 0.1862(3) 0.0141(8) Uani 0.263(3) 1 d D U P A 2
C12A C 0.4486(11) 0.4140(9) 0.0740(8) 0.039(2) Uani 0.263(3) 1 d D U P A 2
H12D H 0.4021 0.3502 -0.0056 0.059 Uiso 0.263(3) 1 calc R U P A 2
H12E H 0.5664 0.4441 0.1053 0.059 Uiso 0.263(3) 1 calc R U P A 2
H12F H 0.4209 0.4848 0.0645 0.059 Uiso 0.263(3) 1 calc R U P A 2
C13A C 0.4173(8) 0.1980(5) 0.1914(7) 0.0319(15) Uani 0.263(3) 1 d D U P A 2
C14A C 0.3168(13) 0.1115(8) 0.2517(11) 0.058(3) Uani 0.263(3) 1 d D U P A 2
H14D H 0.2636 0.0244 0.1987 0.086 Uiso 0.263(3) 1 calc R U P A 2
H14E H 0.2348 0.1392 0.2631 0.086 Uiso 0.263(3) 1 calc R U P A 2
H14F H 0.3882 0.1160 0.3314 0.086 Uiso 0.263(3) 1 calc R U P A 2
C15A C 0.3903(15) 0.1210(9) 0.0629(9) 0.041(3) Uani 0.263(3) 1 d D U P A 2
H15D H 0.2786 0.0564 0.0252 0.062 Uiso 0.263(3) 1 calc R U P A 2
H15E H 0.4646 0.0804 0.0706 0.062 Uiso 0.263(3) 1 calc R U P A 2
H15F H 0.4107 0.1774 0.0115 0.062 Uiso 0.263(3) 1 calc R U P A 2
C16A C 0.5895(10) 0.2388(11) 0.2716(13) 0.037(3) Uani 0.263(3) 1 d D U P A 2
H16D H 0.6120 0.1645 0.2732 0.055 Uiso 0.263(3) 1 calc R U P A 2
H16E H 0.6076 0.2835 0.3549 0.055 Uiso 0.263(3) 1 calc R U P A 2
H16F H 0.6614 0.2950 0.2391 0.055 Uiso 0.263(3) 1 calc R U P A 2
C17A C 0.1288(6) 0.2800(6) 0.1149(7) 0.0319(16) Uani 0.263(3) 1 d D U P A 2
C18A C 0.0916(10) 0.3951(9) 0.1317(13) 0.056(3) Uani 0.263(3) 1 d D U P A 2
H18D H 0.1333 0.4471 0.0817 0.084 Uiso 0.263(3) 1 calc R U P A 2
H18E H 0.1432 0.4446 0.2182 0.084 Uiso 0.263(3) 1 calc R U P A 2
H18F H -0.0256 0.3675 0.1060 0.084 Uiso 0.263(3) 1 calc R U P A 2
C19A C 0.0499(10) 0.1962(11) 0.1847(11) 0.064(3) Uani 0.263(3) 1 d D U P A 2
H19D H -0.0551 0.1301 0.1284 0.096 Uiso 0.263(3) 1 calc R U P A 2
H19E H 0.0344 0.2470 0.2499 0.096 Uiso 0.263(3) 1 calc R U P A 2
H19F H 0.1196 0.1572 0.2208 0.096 Uiso 0.263(3) 1 calc R U P A 2
C20A C 0.0612(12) 0.2109(14) -0.0231(8) 0.035(3) Uani 0.263(3) 1 d D U P A 2
H20D H -0.0473 0.2060 -0.0606 0.052 Uiso 0.263(3) 1 calc R U P A 2
H20E H 0.0557 0.1255 -0.0344 0.052 Uiso 0.263(3) 1 calc R U P A 2
H20F H 0.1323 0.2573 -0.0621 0.052 Uiso 0.263(3) 1 calc R U P A 2

loop_
_atom_site_aniso_label
_atom_site_aniso_U_11
_atom_site_aniso_U_22
_atom_site_aniso_U_33
_atom_site_aniso_U_23
_atom_site_aniso_U_13
_atom_site_aniso_U_12
Al1 0.0503(6) 0.0177(4) 0.0164(5) 0.0016(3) 0.0132(4) -0.0086(4)
N1 0.0197(11) 0.0194(11) 0.0210(11) 0.0043(9) 0.0059(9) 0.0077(9)
N2 0.0190(11) 0.0167(10) 0.0195(11) 0.0065(9) 0.0062(9) 0.0067(9)
C1 0.0216(13) 0.0177(12) 0.0150(12) 0.0052(10) 0.0066(10) 0.0057(10)
C2 0.0288(14) 0.0152(12) 0.0197(13) 0.0046(10) 0.0053(11) 0.0060(11)
C3 0.0235(13) 0.0171(12) 0.0196(13) 0.0052(10) 0.0085(11) 0.0029(10)
C4 0.0218(14) 0.0347(16) 0.0398(17) -0.0005(13) 0.0066(13) 0.0138(13)
C5 0.040(2) 0.088(3) 0.083(3) -0.033(3) 0.019(2) 0.026(2)
C6 0.0323(18) 0.049(2) 0.068(3) 0.0192(19) -0.0022(17) 0.0202(16)
C7 0.0280(15) 0.0251(14) 0.0351(16) 0.0059(12) 0.0037(12) 0.0159(12)
C8 0.056(2) 0.052(2) 0.045(2) 0.0019(17) -0.0100(17) 0.0373(19)
C9 0.0358(18) 0.0384(18) 0.060(2) 0.0008(16) 0.0174(16) 0.0206(15)
C10 0.054(2) 0.0199(15) 0.0399(18) 0.0121(13) 0.0033(15) 0.0131(14)
C11 0.0269(15) 0.0326(16) 0.0342(16) 0.0079(13) 0.0126(13) -0.0023(13)
Si1 0.0190(5) 0.0165(6) 0.0159(5) 0.0010(4) 0.0024(4) 0.0068(5)
C12 0.028(2) 0.0224(19) 0.032(2) 0.0084(17) 0.0096(17) 0.0054(16)
C13 0.0278(16) 0.0342(17) 0.0284(16) 0.0142(14) 0.0184(14) 0.0208(14)
C14 0.044(2) 0.058(2) 0.045(2) 0.0224(19) 0.0261(18) 0.0254(19)
C15 0.031(2) 0.031(2) 0.045(2) -0.0002(19) 0.0141(18) 0.0141(19)
C16 0.041(2) 0.052(3) 0.044(3) 0.002(2) 0.009(2) 0.027(2)
C17 0.0319(17) 0.0303(17) 0.0248(16) 0.0128(13) 0.0120(13) 0.0206(14)
C18 0.032(2) 0.063(3) 0.038(2) 0.011(2) 0.0097(17) 0.0313(19)
C19 0.060(3) 0.038(2) 0.033(2) 0.0159(17) 0.0021(19) 0.0202(19)
C20 0.040(2) 0.030(3) 0.039(2) 0.0011(19) -0.013(2) 0.0210(19)
Si1A 0.0170(13) 0.0102(14) 0.0174(14) 0.0076(10) 0.0082(10) 0.0053(10)
C12A 0.039(4) 0.027(3) 0.026(3) 0.003(3) 0.010(3) -0.010(3)
C13A 0.028(2) 0.020(2) 0.033(2) 0.0009(19) 0.0009(19) 0.0050(18)
C14A 0.050(4) 0.033(4) 0.050(4) 0.000(4) -0.007(4) 0.000(4)
C15A 0.031(4) 0.024(4) 0.046(4) -0.011(4) 0.006(4) 0.001(4)
C16A 0.032(4) 0.026(4) 0.039(4) 0.004(4) -0.006(4) 0.014(3)
C17A 0.025(2) 0.024(2) 0.033(2) -0.002(2) 0.0035(19) 0.0040(19)
C18A 0.036(4) 0.040(4) 0.055(4) -0.013(4) -0.006(4) 0.004(4)
C19A 0.042(4) 0.053(4) 0.052(4) -0.009(4) 0.005(4) -0.009(4)
C20A 0.028(4) 0.021(4) 0.038(4) -0.002(4) -0.005(4) 0.009(3)

loop_
_atom_type_symbol
_atom_type_description
_atom_type_scat_dispersion_real
_atom_type_scat_dispersion_imag
_atom_type_scat_source
C C 0.0033 0.0016 ' International Tables Vol C Tables 4.2.6.8 and 6.1.1.4'
H H 0.0000 0.0000 ' International Tables Vol C Tables 4.2.6.8 and 6.1.1.4'
Al Al 0.0645 0.0514 ' International Tables Vol C Tables 4.2.6.8 and 6.1.1.4'
N N 0.0061 0.0033 ' International Tables Vol C Tables 4.2.6.8 and 6.1.1.4'
Si Si 0.0817 0.0704 ' International Tables Vol C Tables 4.2.6.8 and 6.1.1.4'

loop_
_geom_angle_atom_site_label_1
_geom_angle_atom_site_label_2
_geom_angle_atom_site_label_3
_geom_angle
_geom_angle_site_symmetry_1
_geom_angle_site_symmetry_3
C1 Al1 Al1 114.85(8) . 2_666
C1 Al1 Si1A 98.65(11) . .
Al1 Al1 Si1A 146.49(10) 2_666 .
C1 Al1 Si1 116.21(8) . .
Al1 Al1 Si1 128.93(6) 2_666 .
C1 N1 C2 110.9(2) . .
C1 N1 C4 121.4(2) . .
C2 N1 C4 127.5(2) . .
C1 N2 C3 111.1(2) . .
C1 N2 C7 121.9(2) . .
C3 N2 C7 127.0(2) . .
N1 C1 N2 104.9(2) . .
N1 C1 Al1 127.69(19) . .
N2 C1 Al1 127.17(18) . .
C3 C2 N1 106.8(2) . .
C3 C2 C10 128.3(3) . .
N1 C2 C10 124.8(3) . .
C2 C3 N2 106.3(2) . .
C2 C3 C11 127.9(3) . .
N2 C3 C11 125.8(3) . .
N1 C4 C6 113.2(3) . .
N1 C4 C5 109.9(3) . .
C6 C4 C5 114.5(3) . .
N1 C4 H4 106.2 . .
C6 C4 H4 106.2 . .
C5 C4 H4 106.2 . .
C4 C5 H5A 109.5 . .
C4 C5 H5B 109.5 . .
H5A C5 H5B 109.5 . .
C4 C5 H5C 109.5 . .
H5A C5 H5C 109.5 . .
H5B C5 H5C 109.5 . .
C4 C6 H6A 109.5 . .
C4 C6 H6B 109.5 . .
H6A C6 H6B 109.5 . .
C4 C6 H6C 109.5 . .
H6A C6 H6C 109.5 . .
H6B C6 H6C 109.5 . .
N2 C7 C9 112.0(2) . .
N2 C7 C8 111.4(2) . .
C9 C7 C8 113.8(3) . .
N2 C7 H7 106.4 . .
C9 C7 H7 106.4 . .
C8 C7 H7 106.4 . .
C7 C8 H8A 109.5 . .
C7 C8 H8B 109.5 . .
H8A C8 H8B 109.5 . .
C7 C8 H8C 109.5 . .
H8A C8 H8C 109.5 . .
H8B C8 H8C 109.5 . .
C7 C9 H9A 109.5 . .
C7 C9 H9B 109.5 . .
H9A C9 H9B 109.5 . .
C7 C9 H9C 109.5 . .
H9A C9 H9C 109.5 . .
H9B C9 H9C 109.5 . .
C2 C10 H10A 109.5 . .
C2 C10 H10B 109.5 . .
H10A C10 H10B 109.5 . .
C2 C10 H10C 109.5 . .
H10A C10 H10C 109.5 . .
H10B C10 H10C 109.5 . .
C3 C11 H11A 109.5 . .
C3 C11 H11B 109.5 . .
H11A C11 H11B 109.5 . .
C3 C11 H11C 109.5 . .
H11A C11 H11C 109.5 . .
H11B C11 H11C 109.5 . .
C12 Si1 C13 104.07(17) . .
C12 Si1 C17 105.18(17) . .
C13 Si1 C17 110.93(15) . .
C12 Si1 Al1 106.03(13) . .
C13 Si1 Al1 117.05(12) . .
C17 Si1 Al1 112.39(12) . .
Si1 C12 H12A 109.5 . .
Si1 C12 H12B 109.5 . .
H12A C12 H12B 109.5 . .
Si1 C12 H12C 109.5 . .
H12A C12 H12C 109.5 . .
H12B C12 H12C 109.5 . .
C16 C13 C14 104.9(4) . .
C16 C13 C15 107.0(3) . .
C14 C13 C15 110.3(3) . .
C16 C13 Si1 110.9(3) . .
C14 C13 Si1 110.8(3) . .
C15 C13 Si1 112.6(2) . .
C13 C14 H14A 109.5 . .
C13 C14 H14B 109.5 . .
H14A C14 H14B 109.5 . .
C13 C14 H14C 109.5 . .
H14A C14 H14C 109.5 . .
H14B C14 H14C 109.5 . .
C13 C15 H15A 109.5 . .
C13 C15 H15B 109.5 . .
H15A C15 H15B 109.5 . .
C13 C15 H15C 109.5 . .
H15A C15 H15C 109.5 . .
H15B C15 H15C 109.5 . .
C13 C16 H16A 109.5 . .
C13 C16 H16B 109.5 . .
H16A C16 H16B 109.5 . .
C13 C16 H16C 109.5 . .
H16A C16 H16C 109.5 . .
H16B C16 H16C 109.5 . .
C19 C17 C18 108.2(3) . .
C19 C17 C20 111.7(4) . .
C18 C17 C20 108.1(4) . .
C19 C17 Si1 110.5(3) . .
C18 C17 Si1 105.8(2) . .
C20 C17 Si1 112.2(3) . .
C17 C18 H18A 109.5 . .
C17 C18 H18B 109.5 . .
H18A C18 H18B 109.5 . .
C17 C18 H18C 109.5 . .
H18A C18 H18C 109.5 . .
H18B C18 H18C 109.5 . .
C17 C19 H19A 109.5 . .
C17 C19 H19B 109.5 . .
H19A C19 H19B 109.5 . .
C17 C19 H19C 109.5 . .
H19A C19 H19C 109.5 . .
H19B C19 H19C 109.5 . .
C17 C20 H20A 109.5 . .
C17 C20 H20B 109.5 . .
H20A C20 H20B 109.5 . .
C17 C20 H20C 109.5 . .
H20A C20 H20C 109.5 . .
H20B C20 H20C 109.5 . .
C12A Si1A C13A 105.6(3) . .
C12A Si1A C17A 106.8(3) . .
C13A Si1A C17A 109.0(3) . .
C12A Si1A Al1 112.7(3) . .
C13A Si1A Al1 107.9(2) . .
C17A Si1A Al1 114.4(2) . .
Si1A C12A H12D 109.5 . .
Si1A C12A H12E 109.5 . .
H12D C12A H12E 109.5 . .
Si1A C12A H12F 109.5 . .
H12D C12A H12F 109.5 . .
H12E C12A H12F 109.5 . .
C16A C13A C14A 104.6(5) . .
C16A C13A C15A 108.1(5) . .
C14A C13A C15A 109.8(5) . .
C16A C13A Si1A 111.5(4) . .
C14A C13A Si1A 110.0(4) . .
C15A C13A Si1A 112.5(4) . .
C13A C14A H14D 109.5 . .
C13A C14A H14E 109.5 . .
H14D C14A H14E 109.5 . .
C13A C14A H14F 109.5 . .
H14D C14A H14F 109.5 . .
H14E C14A H14F 109.5 . .
C13A C15A H15D 109.5 . .
C13A C15A H15E 109.5 . .
H15D C15A H15E 109.5 . .
C13A C15A H15F 109.5 . .
H15D C15A H15F 109.5 . .
H15E C15A H15F 109.5 . .
C13A C16A H16D 109.5 . .
C13A C16A H16E 109.5 . .
H16D C16A H16E 109.5 . .
C13A C16A H16F 109.5 . .
H16D C16A H16F 109.5 . .
H16E C16A H16F 109.5 . .
C19A C17A C18A 108.0(5) . .
C19A C17A C20A 111.3(6) . .
C18A C17A C20A 108.6(5) . .
C19A C17A Si1A 109.8(4) . .
C18A C17A Si1A 107.0(4) . .
C20A C17A Si1A 112.0(4) . .
C17A C18A H18D 109.5 . .
C17A C18A H18E 109.5 . .
H18D C18A H18E 109.5 . .
C17A C18A H18F 109.5 . .
H18D C18A H18F 109.5 . .
H18E C18A H18F 109.5 . .
C17A C19A H19D 109.5 . .
C17A C19A H19E 109.5 . .
H19D C19A H19E 109.5 . .
C17A C19A H19F 109.5 . .
H19D C19A H19F 109.5 . .
H19E C19A H19F 109.5 . .
C17A C20A H20D 109.5 . .
C17A C20A H20E 109.5 . .
H20D C20A H20E 109.5 . .
C17A C20A H20F 109.5 . .
H20D C20A H20F 109.5 . .
H20E C20A H20F 109.5 . .

loop_
_geom_bond_atom_site_label_1
_geom_bond_atom_site_label_2
_geom_bond_distance
_geom_bond_site_symmetry_2
Al1 C1 2.073(3) .
Al1 Al1 2.3943(16) 2_666
Al1 Si1A 2.464(3) .
Al1 Si1 2.4939(13) .
N1 C1 1.351(3) .
N1 C2 1.392(3) .
N1 C4 1.482(3) .
N2 C1 1.352(3) .
N2 C3 1.395(3) .
N2 C7 1.480(3) .
C2 C3 1.349(4) .
C2 C10 1.496(4) .
C3 C11 1.490(4) .
C4 C6 1.507(5) .
C4 C5 1.516(5) .
C4 H4 1.0000 .
C5 H5A 0.9800 .
C5 H5B 0.9800 .
C5 H5C 0.9800 .
C6 H6A 0.9800 .
C6 H6B 0.9800 .
C6 H6C 0.9800 .
C7 C9 1.516(5) .
C7 C8 1.518(4) .
C7 H7 1.0000 .
C8 H8A 0.9800 .
C8 H8B 0.9800 .
C8 H8C 0.9800 .
C9 H9A 0.9800 .
C9 H9B 0.9800 .
C9 H9C 0.9800 .
C10 H10A 0.9800 .
C10 H10B 0.9800 .
C10 H10C 0.9800 .
C11 H11A 0.9800 .
C11 H11B 0.9800 .
C11 H11C 0.9800 .
Si1 C12 1.915(4) .
Si1 C13 1.946(3) .
Si1 C17 1.957(3) .
C12 H12A 0.9800 .
C12 H12B 0.9800 .
C12 H12C 0.9800 .
C13 C16 1.501(5) .
C13 C14 1.539(5) .
C13 C15 1.547(5) .
C14 H14A 0.9800 .
C14 H14B 0.9800 .
C14 H14C 0.9800 .
C15 H15A 0.9800 .
C15 H15B 0.9800 .
C15 H15C 0.9800 .
C16 H16A 0.9800 .
C16 H16B 0.9800 .
C16 H16C 0.9800 .
C17 C19 1.513(5) .
C17 C18 1.530(5) .
C17 C20 1.541(5) .
C18 H18A 0.9800 .
C18 H18B 0.9800 .
C18 H18C 0.9800 .
C19 H19A 0.9800 .
C19 H19B 0.9800 .
C19 H19C 0.9800 .
C20 H20A 0.9800 .
C20 H20B 0.9800 .
C20 H20C 0.9800 .
Si1A C12A 1.903(4) .
Si1A C13A 1.947(4) .
Si1A C17A 1.956(4) .
C12A H12D 0.9800 .
C12A H12E 0.9800 .
C12A H12F 0.9800 .
C13A C16A 1.497(6) .
C13A C14A 1.544(6) .
C13A C15A 1.548(6) .
C14A H14D 0.9800 .
C14A H14E 0.9800 .
C14A H14F 0.9800 .
C15A H15D 0.9800 .
C15A H15E 0.9800 .
C15A H15F 0.9800 .
C16A H16D 0.9800 .
C16A H16E 0.9800 .
C16A H16F 0.9800 .
C17A C19A 1.518(6) .
C17A C18A 1.524(6) .
C17A C20A 1.542(6) .
C18A H18D 0.9800 .
C18A H18E 0.9800 .
C18A H18F 0.9800 .
C19A H19D 0.9800 .
C19A H19E 0.9800 .
C19A H19F 0.9800 .
C20A H20D 0.9800 .
C20A H20E 0.9800 .
C20A H20F 0.9800 .

loop_
_geom_torsion_atom_site_label_1
_geom_torsion_atom_site_label_2
_geom_torsion_atom_site_label_3
_geom_torsion_atom_site_label_4
_geom_torsion
C2 N1 C1 N2 -0.8(3)
C4 N1 C1 N2 -176.0(2)
C2 N1 C1 Al1 173.59(18)
C4 N1 C1 Al1 -1.7(3)
C3 N2 C1 N1 1.0(3)
C7 N2 C1 N1 -178.2(2)
C3 N2 C1 Al1 -173.38(18)
C7 N2 C1 Al1 7.4(3)
C1 N1 C2 C3 0.2(3)
C4 N1 C2 C3 175.1(2)
C1 N1 C2 C10 179.5(3)
C4 N1 C2 C10 -5.6(4)
N1 C2 C3 N2 0.4(3)
C10 C2 C3 N2 -178.9(3)
N1 C2 C3 C11 -178.9(3)
C10 C2 C3 C11 1.9(5)
C1 N2 C3 C2 -0.9(3)
C7 N2 C3 C2 178.3(2)
C1 N2 C3 C11 178.4(3)
C7 N2 C3 C11 -2.5(4)
C1 N1 C4 C6 -128.0(3)
C2 N1 C4 C6 57.5(4)
C1 N1 C4 C5 102.5(4)
C2 N1 C4 C5 -71.9(4)
C1 N2 C7 C9 118.5(3)
C3 N2 C7 C9 -60.5(3)
C1 N2 C7 C8 -112.8(3)
C3 N2 C7 C8 68.1(4)
